data_7204839
loop_
_publ_author_name
'Zakrassov, Alexander'
'Shteiman, Vitaly'
'Sheynin, Yana'
'Tumanskii, Boris'
'Botoshansky, Mark'
'Kapon, Moshe'
'Keren, Amit'
'Kaftory, Menahem'
'Vos, Thomas E.'
'Miller, Joel S.'

_publ_section_title
;
 Synthesis, structural, and magnetic characterization of substituted
 benzoimidazole-l-yl N,N?-dioxides
;
_journal_issue 12
_journal_name_full 'Journal of Materials Chemistry'
_journal_page_first 1827
_journal_paper_doi 10.1039/b400299g
_journal_volume 14
_journal_year 2004
_chemical_formula_moiety 'C13 H6 Cl3 N2 O2'
_chemical_formula_sum 'C13 H6 Cl3 N2 O2'
_chemical_formula_weight 328.55
_chemical_name_systematic
;
2-(2,3,6-trichlorophenyl)benzimidazolyl-N,N'-dioxide
;
_space_group_IT_number 14
_symmetry_cell_setting monoclinic
_symmetry_space_group_name_Hall '-P 2ybc'
_symmetry_space_group_name_H-M 'P 1 21/c 1'
_atom_sites_solution_hydrogens geom
_atom_sites_solution_primary direct
_atom_sites_solution_secondary difmap
_audit_creation_method SHELXL-97
_cell_angle_alpha 90.00
_cell_angle_beta 93.79(2)
_cell_angle_gamma 90.00
_cell_formula_units_Z 4
_cell_length_a 8.470(1)
_cell_length_b 12.701(2)
_cell_length_c 12.440(2)
_cell_measurement_reflns_used 2492
_cell_measurement_temperature 293(2)
_cell_measurement_theta_max 25.35
_cell_measurement_theta_min 1.018
_cell_volume 1335.3(3)
_computing_cell_refinement 'DENZO SMN (Otwinowski & Minor 1997)'
_computing_data_collection 'Collect (Nonius, 2001)'
_computing_data_reduction 'DENZO SMN (Otwinowski & Minor 1997)'
_computing_molecular_graphics 'Ortep-3 for Windows (Farrugia, 1997)'
_computing_structure_refinement 'SHELXL-97 (Sheldrick, 1997)'
_computing_structure_solution 'SHELXS-97 (Sheldrick, 1990)'
_diffrn_ambient_temperature 293(2)
_diffrn_measured_fraction_theta_full 0.994
_diffrn_measured_fraction_theta_max 0.994
_diffrn_measurement_device_type 'Nonius KappaCCD'
_diffrn_measurement_method omega-scans
_diffrn_radiation_monochromator graphite
_diffrn_radiation_source 'fine-focus sealed tube'
_diffrn_radiation_type MoK\a
_diffrn_radiation_wavelength 0.71073
_diffrn_reflns_av_R_equivalents 0.0501
_diffrn_reflns_av_sigmaI/netI 0.0942
_diffrn_reflns_limit_h_max 10
_diffrn_reflns_limit_h_min -10
_diffrn_reflns_limit_k_max 15
_diffrn_reflns_limit_k_min -14
_diffrn_reflns_limit_l_max 14
_diffrn_reflns_limit_l_min -14
_diffrn_reflns_number 4437
_diffrn_reflns_theta_full 25.34
_diffrn_reflns_theta_max 25.34
_diffrn_reflns_theta_min 2.29
_exptl_absorpt_coefficient_mu 0.686
_exptl_absorpt_correction_T_max 0.9600
_exptl_absorpt_correction_T_min 0.9222
_exptl_absorpt_correction_type none
_exptl_absorpt_process_details none
_exptl_crystal_colour black
_exptl_crystal_density_diffrn 1.634
_exptl_crystal_density_method 'not measured'
_exptl_crystal_description plate
_exptl_crystal_F_000 660
_exptl_crystal_size_max 0.12
_exptl_crystal_size_mid 0.12
_exptl_crystal_size_min 0.06
_refine_diff_density_max 0.161
_refine_diff_density_min -0.181
_refine_diff_density_rms 0.039
_refine_ls_extinction_method none
_refine_ls_goodness_of_fit_ref 0.825
_refine_ls_hydrogen_treatment mixed
_refine_ls_matrix_type full
_refine_ls_number_parameters 181
_refine_ls_number_reflns 2433
_refine_ls_number_restraints 0
_refine_ls_restrained_S_all 0.825
_refine_ls_R_factor_all 0.1090
_refine_ls_R_factor_gt 0.0401
_refine_ls_shift/su_max 0.000
_refine_ls_shift/su_mean 0.000
_refine_ls_structure_factor_coef Fsqd
_refine_ls_weighting_details 'calc w=1/[\s^2^(Fo^2^)+(0.0484P)^2^+0.0000P] where P=(Fo^2^+2Fc^2^)/3'
_refine_ls_weighting_scheme calc
_refine_ls_wR_factor_gt 0.0887
_refine_ls_wR_factor_ref 0.1055
_reflns_number_gt 1156
_reflns_number_total 2433
_reflns_threshold_expression >2sigma(I)
_cod_data_source_file b400299g.txt
_cod_data_source_block tricl
_cod_original_sg_symbol_H-M 'P 21/c'
_cod_database_code 7204839

loop_
_symmetry_equiv_pos_as_xyz
'x, y, z'
'-x, y+1/2, -z+1/2'
'-x, -y, -z'
'x, -y-1/2, z-1/2'

loop_
_atom_site_label
_atom_site_type_symbol
_atom_site_fract_x
_atom_site_fract_y
_atom_site_fract_z
_atom_site_U_iso_or_equiv
_atom_site_adp_type
_atom_site_occupancy
_atom_site_symmetry_multiplicity
_atom_site_calc_flag
_atom_site_refinement_flags
_atom_site_disorder_assembly
_atom_site_disorder_group
Cl1 Cl 0.10964(12) 0.13058(7) 0.24834(7) 0.0837(3) Uani 1 1 d . . .
Cl2 Cl 0.39968(13) 0.15156(8) -0.12213(7) 0.0887(4) Uani 1 1 d . . .
Cl3 Cl 0.05520(13) -0.11299(8) 0.20979(9) 0.1012(4) Uani 1 1 d . . .
O1 O 0.0379(3) 0.31255(19) 0.0320(2) 0.0954(8) Uani 1 1 d . . .
O2 O 0.5559(3) 0.23024(18) 0.1353(2) 0.0880(8) Uani 1 1 d . . .
N1 N 0.1833(4) 0.3212(2) 0.0630(2) 0.0661(7) Uani 1 1 d . . .
N2 N 0.4287(3) 0.2815(2) 0.1113(2) 0.0602(7) Uani 1 1 d . . .
C1 C 0.2856(4) 0.2405(2) 0.0792(2) 0.0563(8) Uani 1 1 d . . .
C2 C 0.2625(4) 0.4175(2) 0.0880(2) 0.0583(8) Uani 1 1 d . . .
C3 C 0.2079(5) 0.5205(3) 0.0874(3) 0.0820(11) Uani 1 1 d . . .
H3 H 0.0985 0.5336 0.0665 0.098 Uiso 1 1 d R . .
C4 C 0.3193(5) 0.5953(3) 0.1178(3) 0.0867(12) Uani 1 1 d . . .
H4 H 0.2778 0.6656 0.1176 0.104 Uiso 1 1 d R . .
C5 C 0.4751(5) 0.5697(3) 0.1463(3) 0.0800(11) Uani 1 1 d . . .
H5 H 0.5499 0.6234 0.1688 0.096 Uiso 1 1 d R . .
C6 C 0.5288(4) 0.4671(3) 0.1467(2) 0.0695(10) Uani 1 1 d . . .
H6 H 0.6382 0.4480 0.1589 0.083 Uiso 1 1 d R . .
C7 C 0.4163(4) 0.3930(2) 0.1163(2) 0.0571(8) Uani 1 1 d . . .
C8 C 0.2527(4) 0.1288(2) 0.0609(2) 0.0569(8) Uani 1 1 d . . .
C9 C 0.3013(4) 0.0791(3) -0.0301(3) 0.0646(9) Uani 1 1 d . . .
C10 C 0.2715(4) -0.0263(3) -0.0496(3) 0.0770(11) Uani 1 1 d . . .
H10 H 0.3068 -0.0571 -0.1143 0.092 Uiso 1 1 d R . .
C11 C 0.1931(4) -0.0834(3) 0.0239(3) 0.0782(11) Uani 1 1 d . . .
H11 H 0.1666 -0.1563 0.0133 0.094 Uiso 1 1 d R . .
C12 C 0.1451(4) -0.0375(3) 0.1159(3) 0.0678(10) Uani 1 1 d . . .
C13 C 0.1737(4) 0.0700(3) 0.1348(3) 0.0624(9) Uani 1 1 d . . .

loop_
_atom_site_aniso_label
_atom_site_aniso_U_11
_atom_site_aniso_U_22
_atom_site_aniso_U_33
_atom_site_aniso_U_23
_atom_site_aniso_U_13
_atom_site_aniso_U_12
Cl1 0.0943(8) 0.0668(6) 0.0930(6) -0.0008(5) 0.0283(5) -0.0014(5)
Cl2 0.1126(9) 0.0798(7) 0.0754(6) -0.0017(5) 0.0182(6) 0.0019(6)
Cl3 0.1018(9) 0.0656(7) 0.1363(9) 0.0245(6) 0.0090(6) -0.0176(6)
O1 0.0644(17) 0.0575(16) 0.161(2) -0.0046(15) -0.0150(17) 0.0047(13)
O2 0.0742(18) 0.0587(16) 0.128(2) 0.0032(14) -0.0193(15) 0.0086(14)
N1 0.063(2) 0.0464(17) 0.089(2) -0.0014(14) 0.0031(16) 0.0067(16)
N2 0.0632(19) 0.0456(16) 0.0710(17) 0.0020(13) -0.0006(14) 0.0058(15)
C1 0.065(2) 0.040(2) 0.063(2) 0.0001(14) 0.0039(17) 0.0016(17)
C2 0.064(2) 0.0390(19) 0.072(2) -0.0018(15) 0.0071(17) -0.0039(17)
C3 0.081(3) 0.050(2) 0.115(3) -0.001(2) 0.003(2) 0.006(2)
C4 0.106(4) 0.040(2) 0.115(3) -0.004(2) 0.008(3) -0.002(2)
C5 0.105(3) 0.050(2) 0.085(2) -0.0028(19) 0.000(2) -0.021(2)
C6 0.082(3) 0.052(2) 0.074(2) 0.0025(17) 0.0010(19) -0.013(2)
C7 0.073(2) 0.042(2) 0.0569(18) 0.0017(14) 0.0064(16) -0.0001(18)
C8 0.059(2) 0.0370(18) 0.074(2) -0.0011(16) -0.0012(16) 0.0049(16)
C9 0.073(2) 0.048(2) 0.071(2) -0.0026(17) -0.0001(18) 0.0054(17)
C10 0.089(3) 0.058(2) 0.083(2) -0.013(2) -0.004(2) 0.010(2)
C11 0.083(3) 0.044(2) 0.105(3) -0.006(2) -0.014(2) 0.007(2)
C12 0.062(2) 0.045(2) 0.095(3) 0.0125(18) -0.008(2) -0.0027(17)
C13 0.061(2) 0.047(2) 0.078(2) -0.0019(17) -0.0005(17) 0.0012(17)

loop_
_atom_type_symbol
_atom_type_description
_atom_type_scat_dispersion_real
_atom_type_scat_dispersion_imag
_atom_type_scat_source
C C 0.0033 0.0016 'International Tables Vol C Tables 4.2.6.8 and 6.1.1.4'
H H 0.0000 0.0000 'International Tables Vol C Tables 4.2.6.8 and 6.1.1.4'
Cl Cl 0.1484 0.1585 'International Tables Vol C Tables 4.2.6.8 and 6.1.1.4'
N N 0.0061 0.0033 'International Tables Vol C Tables 4.2.6.8 and 6.1.1.4'
O O 0.0106 0.0060 'International Tables Vol C Tables 4.2.6.8 and 6.1.1.4'

loop_
_geom_angle_atom_site_label_1
_geom_angle_atom_site_label_2
_geom_angle_atom_site_label_3
_geom_angle
_geom_angle_site_symmetry_1
_geom_angle_site_symmetry_3
_geom_angle_publ_flag
O1 N1 C1 125.4(3) . . ?
O1 N1 C2 125.1(3) . . ?
C1 N1 C2 109.4(3) . . ?
O2 N2 C1 126.7(3) . . ?
O2 N2 C7 124.2(3) . . ?
C1 N2 C7 109.2(3) . . ?
N1 C1 N2 107.8(3) . . ?
N1 C1 C8 126.9(3) . . ?
N2 C1 C8 125.2(3) . . ?
C7 C2 C3 121.9(3) . . ?
C7 C2 N1 106.9(3) . . ?
C3 C2 N1 131.2(3) . . ?
C4 C3 C2 115.3(4) . . ?
C4 C3 H3 126.0 . . ?
C2 C3 H3 118.7 . . ?
C3 C4 C5 122.3(4) . . ?
C3 C4 H4 113.4 . . ?
C5 C4 H4 124.2 . . ?
C6 C5 C4 122.1(3) . . ?
C6 C5 H5 117.3 . . ?
C4 C5 H5 120.6 . . ?
C7 C6 C5 115.0(3) . . ?
C7 C6 H6 121.0 . . ?
C5 C6 H6 123.6 . . ?
C2 C7 C6 123.3(3) . . ?
C2 C7 N2 106.7(3) . . ?
C6 C7 N2 129.9(3) . . ?
C9 C8 C13 118.6(3) . . ?
C9 C8 C1 120.5(3) . . ?
C13 C8 C1 120.9(3) . . ?
C8 C9 C10 121.7(3) . . ?
C8 C9 Cl2 118.8(3) . . ?
C10 C9 Cl2 119.4(3) . . ?
C11 C10 C9 119.1(3) . . ?
C11 C10 H10 122.3 . . ?
C9 C10 H10 118.6 . . ?
C12 C11 C10 121.0(3) . . ?
C12 C11 H11 116.4 . . ?
C10 C11 H11 122.6 . . ?
C11 C12 C13 119.8(3) . . ?
C11 C12 Cl3 119.8(3) . . ?
C13 C12 Cl3 120.4(3) . . ?
C8 C13 C12 119.8(3) . . ?
C8 C13 Cl1 119.5(2) . . ?
C12 C13 Cl1 120.7(3) . . ?

loop_
_geom_bond_atom_site_label_1
_geom_bond_atom_site_label_2
_geom_bond_distance
_geom_bond_site_symmetry_2
_geom_bond_publ_flag
Cl1 C13 1.727(3) . ?
Cl2 C9 1.726(3) . ?
Cl3 C12 1.727(3) . ?
O1 N1 1.271(3) . ?
O2 N2 1.277(3) . ?
N1 C1 1.348(4) . ?
N1 C2 1.419(4) . ?
N2 C1 1.355(4) . ?
N2 C7 1.422(4) . ?
C1 C8 1.460(4) . ?
C2 C7 1.362(4) . ?
C2 C3 1.388(4) . ?
C3 C4 1.374(5) . ?
C3 H3 0.9599 . ?
C4 C5 1.382(5) . ?
C4 H4 0.9602 . ?
C5 C6 1.381(5) . ?
C5 H5 0.9599 . ?
C6 C7 1.374(4) . ?
C6 H6 0.9600 . ?
C8 C9 1.383(4) . ?
C8 C13 1.390(4) . ?
C9 C10 1.380(5) . ?
C10 C11 1.372(5) . ?
C10 H10 0.9602 . ?
C11 C12 1.370(5) . ?
C11 H11 0.9599 . ?
C12 C13 1.404(4) . ?

loop_
_geom_torsion_atom_site_label_1
_geom_torsion_atom_site_label_2
_geom_torsion_atom_site_label_3
_geom_torsion_atom_site_label_4
_geom_torsion
_geom_torsion_site_symmetry_1
_geom_torsion_site_symmetry_2
_geom_torsion_site_symmetry_3
_geom_torsion_site_symmetry_4
_geom_torsion_publ_flag
O1 N1 C1 N2 179.8(3) . . . . ?
C2 N1 C1 N2 -1.4(3) . . . . ?
O1 N1 C1 C8 2.5(5) . . . . ?
C2 N1 C1 C8 -178.7(3) . . . . ?
O2 N2 C1 N1 179.4(3) . . . . ?
C7 N2 C1 N1 0.3(3) . . . . ?
O2 N2 C1 C8 -3.2(5) . . . . ?
C7 N2 C1 C8 177.7(3) . . . . ?
O1 N1 C2 C7 -179.2(3) . . . . ?
C1 N1 C2 C7 1.9(3) . . . . ?
O1 N1 C2 C3 1.1(6) . . . . ?
C1 N1 C2 C3 -177.8(3) . . . . ?
C7 C2 C3 C4 -0.3(5) . . . . ?
N1 C2 C3 C4 179.3(3) . . . . ?
C2 C3 C4 C5 0.4(6) . . . . ?
C3 C4 C5 C6 -0.4(6) . . . . ?
C4 C5 C6 C7 0.3(5) . . . . ?
C3 C2 C7 C6 0.2(5) . . . . ?
N1 C2 C7 C6 -179.5(3) . . . . ?
C3 C2 C7 N2 178.1(3) . . . . ?
N1 C2 C7 N2 -1.6(3) . . . . ?
C5 C6 C7 C2 -0.2(5) . . . . ?
C5 C6 C7 N2 -177.5(3) . . . . ?
O2 N2 C7 C2 -178.3(3) . . . . ?
C1 N2 C7 C2 0.8(3) . . . . ?
O2 N2 C7 C6 -0.6(5) . . . . ?
C1 N2 C7 C6 178.5(3) . . . . ?
N1 C1 C8 C9 102.0(4) . . . . ?
N2 C1 C8 C9 -74.8(4) . . . . ?
N1 C1 C8 C13 -78.7(4) . . . . ?
N2 C1 C8 C13 104.5(4) . . . . ?
C13 C8 C9 C10 0.8(5) . . . . ?
C1 C8 C9 C10 -179.8(3) . . . . ?
C13 C8 C9 Cl2 -180.0(2) . . . . ?
C1 C8 C9 Cl2 -0.6(4) . . . . ?
C8 C9 C10 C11 -0.7(5) . . . . ?
Cl2 C9 C10 C11 -179.9(3) . . . . ?
C9 C10 C11 C12 -0.3(5) . . . . ?
C10 C11 C12 C13 1.2(5) . . . . ?
C10 C11 C12 Cl3 -176.9(3) . . . . ?
C9 C8 C13 C12 0.0(5) . . . . ?
C1 C8 C13 C12 -179.3(3) . . . . ?
C9 C8 C13 Cl1 -179.2(2) . . . . ?
C1 C8 C13 Cl1 1.4(4) . . . . ?
C11 C12 C13 C8 -1.0(5) . . . . ?
Cl3 C12 C13 C8 177.0(3) . . . . ?
C11 C12 C13 Cl1 178.2(3) . . . . ?
Cl3 C12 C13 Cl1 -3.7(4) . . . . ?
